data_2008768
loop_
_publ_author_name
'Zukerman-Schpector, J.'
'Camillo, Robinson L.'
'Comasseto, Jo\~ao V.'
'Cunha, Rodrigo L. O. R.'
'Chieffi, Andr\'e'
'Zeni, Gilson'
'Caracelli, I.'

_publ_section_title Dichloro[(<i>E</i>)-2-chloro-1-(2-hydroxyprop-2-yl)vinyl](4-methoxyphenyl)tellurium(IV)
_journal_issue 8
_journal_name_full 'Acta Crystallographica Section C'
_journal_page_first 1339
_journal_page_last 1342
_journal_paper_doi 10.1107/S0108270199004813
_journal_volume 55
_journal_year 1999
_chemical_formula_moiety 'C12 H15 Cl3 O2 Te1'
_chemical_formula_sum 'C12 H15 Cl3 O2 Te'
_chemical_formula_weight 425.19
_chemical_name_systematic
;
 ?
;
_space_group_IT_number 2
_symmetry_cell_setting triclinic
_symmetry_space_group_name_Hall '-P 1'
_symmetry_space_group_name_H-M 'P -1'
_cell_angle_alpha 100.195(6)
_cell_angle_beta 104.465(5)
_cell_angle_gamma 105.408(5)
_cell_formula_units_Z 2
_cell_length_a 8.3743(4)
_cell_length_b 9.6681(7)
_cell_length_c 10.7682(9)
_cell_measurement_reflns_used 25
_cell_measurement_temperature 293(2)
_cell_measurement_theta_max 20.93
_cell_measurement_theta_min 8.17
_cell_volume 785.71(10)
_computing_cell_refinement 'CAD-4 Software'
_computing_data_collection 'CAD-4 Software (Enraf-Nonius, 1989)'
_computing_data_reduction 'MolEN (Fair, 1990)'
_computing_molecular_graphics 'ZORTEP (Zsolnai, 1995)'
_computing_publication_material SHELXL97
_computing_structure_refinement 'SHELXL97 (Sheldrick, 1997)'
_computing_structure_solution 'SHELXS97 (Sheldrick, 1990)'
_diffrn_ambient_temperature 292(2)
_diffrn_measurement_device_type 'Enraf-Nonius CAD-4'
_diffrn_measurement_method \w-2\q
_diffrn_radiation_monochromator graphite
_diffrn_radiation_source 'fine-focus sealed tube'
_diffrn_radiation_type MoK\a
_diffrn_radiation_wavelength 0.71073
_diffrn_reflns_av_R_equivalents 0.009
_diffrn_reflns_av_sigmaI/netI 0.0182
_diffrn_reflns_limit_h_max 10
_diffrn_reflns_limit_h_min 0
_diffrn_reflns_limit_k_max 11
_diffrn_reflns_limit_k_min -11
_diffrn_reflns_limit_l_max 12
_diffrn_reflns_limit_l_min -13
_diffrn_reflns_number 3155
_diffrn_reflns_theta_max 25.57
_diffrn_reflns_theta_min 2.26
_diffrn_standards_decay_% 0.4
_diffrn_standards_interval_time 30
_diffrn_standards_number 3
_exptl_absorpt_coefficient_mu 2.394
_exptl_absorpt_correction_T_max 0.646
_exptl_absorpt_correction_T_min 0.534
_exptl_absorpt_correction_type '\y scan (North et al. 1968)'
_exptl_crystal_colour colorless
_exptl_crystal_density_diffrn 1.797
_exptl_crystal_density_method 'not measured'
_exptl_crystal_description irregular
_exptl_crystal_F_000 412
_exptl_crystal_size_max 0.30
_exptl_crystal_size_mid 0.20
_exptl_crystal_size_min 0.20
_refine_diff_density_max 0.807
_refine_diff_density_min -0.969
_refine_ls_extinction_method none
_refine_ls_goodness_of_fit_ref 1.121
_refine_ls_hydrogen_treatment constr
_refine_ls_matrix_type full
_refine_ls_number_parameters 172
_refine_ls_number_reflns 2939
_refine_ls_number_restraints 0
_refine_ls_restrained_S_all 1.121
_refine_ls_R_factor_all 0.031
_refine_ls_R_factor_gt 0.027
_refine_ls_shift/su_max <0.000
_refine_ls_shift/su_mean 0.000
_refine_ls_structure_factor_coef Fsqd
_refine_ls_weighting_details 'w = 1/[\s^2^(Fo^2^)+(0.0468P)^2^+0.2325P] where P = (Fo^2^+2Fc^2^)/3'
_refine_ls_weighting_scheme calc
_refine_ls_wR_factor_ref 0.073
_reflns_number_gt 2723
_reflns_number_total 2939
_reflns_threshold_expression F^2^>2\sF^2^
_cod_data_source_file da1059.cif
_cod_data_source_block da1059
_cod_depositor_comments
;
The following automatic conversions were performed:

'_refine_ls_weighting_scheme' value 'calc w =
1/[\s^2^(Fo^2^)+(0.0468P)^2^+0.2325P] where P = (Fo^2^+2Fc^2^)/3' was
changed to 'calc'. New tag '_refine_ls_weighting_details' was
created. The value of the new tag was set to 'w =
1/[\s^2^(Fo^2^)+(0.0468P)^2^+0.2325P] where P = (Fo^2^+2Fc^2^)/3'.

Automatic conversion script
Id: cif_fix_values 3143 2015-03-26 13:38:13Z robertas 
;
_cod_original_cell_volume 785.71(9)
_cod_original_formula_sum 'C12 H15 Cl3 O2 Te1'
_cod_database_code 2008768

loop_
_symmetry_equiv_pos_as_xyz
'x, y, z'
'-x, -y, -z'

loop_
_atom_site_label
_atom_site_fract_x
_atom_site_fract_y
_atom_site_fract_z
_atom_site_U_iso_or_equiv
_atom_site_adp_type
_atom_site_calc_flag
_atom_site_refinement_flags
_atom_site_occupancy
_atom_site_disorder_assembly
_atom_site_disorder_group
_atom_site_type_symbol
Te 0.04244(2) 0.230790(19) 0.137321(17) 0.03742(9) Uani d . 1 . . Te
Cl1 -0.21444(11) 0.00201(9) 0.03460(9) 0.0525(2) Uani d . 1 . . Cl
Cl2 0.28303(11) 0.48364(10) 0.23425(10) 0.0556(2) Uani d . 1 . . Cl
Cl3 -0.24708(17) 0.39552(15) 0.41871(13) 0.0852(4) Uani d . 1 . . Cl
O1 -0.1540(4) 0.3724(3) 0.0078(3) 0.0638(7) Uani d . 1 . . O
H1 -0.1947 0.4121 -0.0479 0.096 Uiso calc R 1 . . H
O2 0.3343(5) -0.0175(4) 0.6120(3) 0.0848(10) Uani d . 1 . . O
C1 -0.1191(4) 0.3316(3) 0.2174(3) 0.0405(6) Uani d . 1 . . C
C2 -0.1254(5) 0.3204(4) 0.3365(4) 0.0531(8) Uani d . 1 . . C
H2 -0.0597 0.2686 0.3790 0.064 Uiso calc R 1 . . H
C3 -0.2117(4) 0.4041(4) 0.1212(4) 0.0496(7) Uani d . 1 . . C
C4 -0.4086(5) 0.3299(5) 0.0782(5) 0.0727(11) Uani d . 1 . . C
H4A -0.4500 0.3502 0.1528 0.109 Uiso calc R 1 . . H
H4B -0.4365 0.2245 0.0458 0.109 Uiso calc R 1 . . H
H4C -0.4635 0.3683 0.0090 0.109 Uiso calc R 1 . . H
C5 -0.1582(6) 0.5718(4) 0.1777(5) 0.0759(12) Uani d . 1 . . C
H5A -0.1938 0.5921 0.2552 0.114 Uiso calc R 1 . . H
H5B -0.2132 0.6144 0.1121 0.114 Uiso calc R 1 . . H
H5C -0.0338 0.6145 0.2013 0.114 Uiso calc R 1 . . H
C6 0.1423(4) 0.1501(3) 0.3016(3) 0.0414(6) Uani d . 1 . . C
C7 0.2808(5) 0.2428(4) 0.4101(4) 0.0616(10) Uani d . 1 . . C
H7 0.3286 0.3421 0.4123 0.074 Uiso calc R 1 . . H
C8 0.3491(5) 0.1896(4) 0.5154(4) 0.0620(10) Uani d . 1 . . C
H8 0.4431 0.2529 0.5872 0.074 Uiso calc R 1 . . H
C9 0.2792(5) 0.0452(4) 0.5142(3) 0.0567(8) Uani d . 1 . . C
C10 0.1425(7) -0.0479(5) 0.4051(5) 0.0905(17) Uani d . 1 . . C
H10 0.0960 -0.1474 0.4029 0.109 Uiso calc R 1 . . H
C11 0.0742(6) 0.0033(4) 0.3002(4) 0.0764(14) Uani d . 1 . . C
H11 -0.0184 -0.0610 0.2280 0.092 Uiso calc R 1 . . H
C12 0.4758(6) 0.0706(6) 0.7267(4) 0.0862(14) Uani d . 1 . . C
H12A 0.5026 0.0098 0.7851 0.129 Uiso calc R 1 . . H
H12B 0.4444 0.1492 0.7718 0.129 Uiso calc R 1 . . H
H12C 0.5760 0.1123 0.7008 0.129 Uiso calc R 1 . . H

loop_
_atom_site_aniso_label
_atom_site_aniso_U_11
_atom_site_aniso_U_22
_atom_site_aniso_U_33
_atom_site_aniso_U_12
_atom_site_aniso_U_13
_atom_site_aniso_U_23
Te 0.03535(13) 0.03517(13) 0.04044(13) 0.01131(9) 0.01358(9) 0.00443(8)
Cl1 0.0425(4) 0.0432(4) 0.0553(4) 0.0075(3) 0.0067(3) -0.0055(3)
Cl2 0.0430(4) 0.0460(4) 0.0681(5) 0.0025(3) 0.0136(4) 0.0147(4)
Cl3 0.0853(8) 0.0926(8) 0.0889(8) 0.0349(6) 0.0557(6) 0.0013(6)
O1 0.0745(17) 0.0761(18) 0.0627(15) 0.0455(15) 0.0283(13) 0.0302(13)
O2 0.099(2) 0.078(2) 0.0618(17) 0.0185(17) -0.0018(16) 0.0321(15)
C1 0.0349(14) 0.0337(14) 0.0478(16) 0.0082(11) 0.0141(12) 0.0011(12)
C2 0.0494(18) 0.0519(18) 0.059(2) 0.0172(15) 0.0265(16) 0.0019(15)
C3 0.0441(17) 0.0416(16) 0.064(2) 0.0174(13) 0.0174(15) 0.0091(15)
C4 0.043(2) 0.076(3) 0.090(3) 0.0222(19) 0.0087(19) 0.012(2)
C5 0.082(3) 0.045(2) 0.103(3) 0.028(2) 0.028(3) 0.015(2)
C6 0.0399(15) 0.0380(15) 0.0431(15) 0.0111(12) 0.0121(12) 0.0059(12)
C7 0.055(2) 0.0434(18) 0.064(2) 0.0003(15) -0.0011(17) 0.0118(16)
C8 0.051(2) 0.057(2) 0.054(2) 0.0018(16) -0.0034(16) 0.0101(17)
C9 0.060(2) 0.059(2) 0.0480(18) 0.0169(17) 0.0122(15) 0.0153(16)
C10 0.111(4) 0.048(2) 0.071(3) -0.005(2) -0.017(3) 0.024(2)
C11 0.086(3) 0.045(2) 0.058(2) -0.0079(19) -0.013(2) 0.0117(17)
C12 0.079(3) 0.110(4) 0.056(2) 0.024(3) 0.001(2) 0.028(2)

loop_
_atom_type_symbol
_atom_type_description
_atom_type_scat_dispersion_real
_atom_type_scat_dispersion_imag
_atom_type_scat_source
O O 0.0106 0.0060 'International Tables Vol C Tables 4.2.6.8 and 6.1.1.4'
C C 0.0033 0.0016 'International Tables Vol C Tables 4.2.6.8 and 6.1.1.4'
H H 0.0000 0.0000 'International Tables Vol C Tables 4.2.6.8 and 6.1.1.4'
Te Te -0.7720 1.6750 'International Tables Vol C Tables 4.2.6.8 and 6.1.1.4'
Cl Cl 0.1320 0.1590 'International Tables Vol C Tables 4.2.6.8 and 6.1.1.4'

loop_
_geom_angle_atom_site_label_1
_geom_angle_atom_site_label_2
_geom_angle_atom_site_label_3
_geom_angle
_geom_angle_publ_flag
C1 Te C6 98.02(12) yes
C1 Te Cl1 88.03(8) yes
C6 Te Cl1 92.86(8) yes
C1 Te Cl2 87.06(8) yes
C6 Te Cl2 92.42(8) yes
Cl1 Te Cl2 173.24(3) yes
C9 O2 C12 119.3(3) no
C2 C1 C3 131.2(3) no
C2 C1 Te 117.4(2) no
C3 C1 Te 111.4(2) no
C1 C2 Cl3 124.4(3) no
O1 C3 C1 103.4(2) no
O1 C3 C4 108.2(3) no
C1 C3 C4 110.8(3) no
O1 C3 C5 110.0(3) no
C1 C3 C5 111.9(3) no
C4 C3 C5 112.1(3) no
C11 C6 C7 118.6(3) no
C11 C6 Te 120.7(2) no
C7 C6 Te 120.7(2) no
C6 C7 C8 120.8(3) no
C9 C8 C7 120.2(3) no
O2 C9 C8 125.1(3) no
O2 C9 C10 115.9(3) no
C8 C9 C10 119.0(3) no
C11 C10 C9 121.3(4) no
C10 C11 C6 120.1(3) no

loop_
_geom_bond_atom_site_label_1
_geom_bond_atom_site_label_2
_geom_bond_distance
_geom_bond_publ_flag
Te C1 2.124(3) yes
Te C6 2.129(3) yes
Te Cl1 2.4820(8) yes
Te Cl2 2.5600(8) yes
Cl3 C2 1.722(3) no
O1 C3 1.435(4) no
O2 C9 1.350(4) no
O2 C12 1.419(5) no
C1 C2 1.319(5) no
C1 C3 1.520(5) no
C3 C4 1.523(5) no
C3 C5 1.526(5) no
C6 C11 1.377(5) no
C6 C7 1.383(5) no
C7 C8 1.384(5) no
C8 C9 1.359(5) no
C9 C10 1.381(5) no
C10 C11 1.369(6) no

loop_
_cod_related_entry_id
_cod_related_entry_database
_cod_related_entry_code
1 ChemSpider 21182938
